data_2204928
loop_
_publ_author_name
'Gao, Shan'
'Liu, Ji-Wei'
'Huo, Li-Hua'
'Zhao, Hui'

_publ_section_title
;
 Poly[aquamanganese(II)-\m~3~-1<i>H</i>-imidazole-4,5-dicarboxylato]
;
_journal_issue 1
_journal_name_full 'Acta Crystallographica Section E'
_journal_page_first m155
_journal_page_last m157
_journal_paper_doi 10.1107/S1600536804033306
_journal_volume 61
_journal_year 2005
_chemical_formula_iupac '[Mn (C5 H2 N2 O4) (H2 O1)]'
_chemical_formula_moiety 'C5 H4 Mn N2 O5'
_chemical_formula_sum 'C5 H4 Mn N2 O5'
_chemical_formula_weight 227.04
_chemical_name_systematic
;
Poly[aquamanganese(II)-\m~3~-1H-imidazole-4,5-dicarboxylato]
;
_space_group_IT_number 4
_symmetry_cell_setting monoclinic
_symmetry_space_group_name_Hall 'P 2yb'
_symmetry_space_group_name_H-M 'P 1 21 1'
_atom_sites_solution_hydrogens geom
_atom_sites_solution_primary direct
_atom_sites_solution_secondary difmap
_cell_angle_alpha 90.00
_cell_angle_beta 117.36(3)
_cell_angle_gamma 90.00
_cell_formula_units_Z 2
_cell_length_a 7.0561(14)
_cell_length_b 7.5531(15)
_cell_length_c 7.6261(15)
_cell_measurement_reflns_used 3428
_cell_measurement_temperature 293(2)
_cell_measurement_theta_max 27.48
_cell_measurement_theta_min 3.01
_cell_volume 360.97(16)
_computing_cell_refinement RAPID-AUTO
_computing_data_collection 'RAPID-AUTO (Rigaku, 1998)'
_computing_data_reduction 'CrystalStructure (Rigaku/MSC, 2002'
_computing_molecular_graphics 'ORTEPII (Johnson, 1976)'
_computing_publication_material 'Please provide missing information'
_computing_structure_refinement 'SHELXL97 (Sheldrick, 1997)'
_computing_structure_solution 'SHELXS97 (Sheldrick, 1997)'
_diffrn_ambient_temperature 293(2)
_diffrn_detector_area_resol_mean 10
_diffrn_measured_fraction_theta_full 1.000
_diffrn_measured_fraction_theta_max 1.000
_diffrn_measurement_device_type 'Rigaku R-AXIS RAPID'
_diffrn_measurement_method \w
_diffrn_radiation_monochromator graphite
_diffrn_radiation_source 'fine-focus sealed tube'
_diffrn_radiation_type MoK\a
_diffrn_radiation_wavelength 0.71073
_diffrn_reflns_av_R_equivalents 0.0219
_diffrn_reflns_av_sigmaI/netI 0.0328
_diffrn_reflns_limit_h_max 9
_diffrn_reflns_limit_h_min -9
_diffrn_reflns_limit_k_max 9
_diffrn_reflns_limit_k_min -9
_diffrn_reflns_limit_l_max 9
_diffrn_reflns_limit_l_min -9
_diffrn_reflns_number 3525
_diffrn_reflns_theta_full 27.48
_diffrn_reflns_theta_max 27.48
_diffrn_reflns_theta_min 3.01
_diffrn_standards_decay_% 0
_diffrn_standards_interval_count 0
_diffrn_standards_interval_time 0
_diffrn_standards_number 0
_exptl_absorpt_coefficient_mu 1.818
_exptl_absorpt_correction_T_max 0.825
_exptl_absorpt_correction_T_min 0.594
_exptl_absorpt_correction_type multi-scan
_exptl_absorpt_process_details '(ABSCOR; Higashi, 1995)'
_exptl_crystal_colour colourless
_exptl_crystal_density_diffrn 2.089
_exptl_crystal_density_meas ?
_exptl_crystal_density_method .
_exptl_crystal_description Prism
_exptl_crystal_F_000 226
_exptl_crystal_size_max 0.32
_exptl_crystal_size_mid 0.24
_exptl_crystal_size_min 0.11
_refine_diff_density_max 0.255
_refine_diff_density_min -0.216
_refine_ls_abs_structure_details 'Flack (1983)'
_refine_ls_abs_structure_Flack 0.013(17)
_refine_ls_extinction_method none
_refine_ls_goodness_of_fit_ref 1.036
_refine_ls_hydrogen_treatment mixed
_refine_ls_matrix_type full
_refine_ls_number_parameters 124
_refine_ls_number_reflns 1534
_refine_ls_number_restraints 4
_refine_ls_restrained_S_all 1.035
_refine_ls_R_factor_all 0.0241
_refine_ls_R_factor_gt 0.0219
_refine_ls_shift/su_max 0.000
_refine_ls_shift/su_mean 0.000
_refine_ls_structure_factor_coef Fsqd
_refine_ls_weighting_details 'calc w = 1/[\s^2^(Fo^2^)+(0.0256P)^2^] where P=(Fo^2^+2Fc^2^)/3'
_refine_ls_weighting_scheme calc
_refine_ls_wR_factor_gt 0.0479
_refine_ls_wR_factor_ref 0.0487
_reflns_number_gt 1456
_reflns_number_total 1534
_reflns_threshold_expression I>2\s(I)
_cod_data_source_file nc6009.cif
_cod_data_source_block I
_cod_depositor_comments
;
The following automatic conversions were performed:
'_symmetry_cell_setting' value 'Monoclinic' changed to 'monoclinic'
according to '/home/saulius/struct/CIF-dictionaries/cif_core.dic'
dictionary named 'cif_core.dic' version 2.4.1 from 2010-06-29.

Automatic conversion script
Id: cif_fix_enum 1527 2010-12-29 10:47:43Z saulius 

The following automatic conversions were performed:

'_symmetry_cell_setting' value 'Monoclinic' changed to 'monoclinic'
according to /home/saulius/struct/CIF-dictionaries/cif_core.dic
dictionary named 'cif_core.dic' version 2.4.1 from 2010-06-29.

Automatic conversion script
Id: cif_fix_values 1715 2011-07-08 13:25:40Z adriana 
;
_cod_original_sg_symbol_H-M 'P 21'
_cod_database_code 2204928
_cod_database_fobs_code 2204928

loop_
_symmetry_equiv_pos_as_xyz
'x, y, z'
'-x, y+1/2, -z'

loop_
_atom_site_label
_atom_site_fract_x
_atom_site_fract_y
_atom_site_fract_z
_atom_site_U_iso_or_equiv
_atom_site_adp_type
_atom_site_calc_flag
_atom_site_refinement_flags
_atom_site_occupancy
_atom_site_type_symbol
Mn1 0.28813(4) 0.74557(3) 0.16233(4) 0.01539(9) Uani d . 1 Mn
N1 0.1831(3) 0.6125(3) 0.3638(3) 0.0191(4) Uani d . 1 N
N2 0.0594(3) 0.5519(3) 0.5732(3) 0.0215(4) Uani d . 1 N
O1 0.5815(3) 0.6474(2) 0.4159(3) 0.0231(4) Uani d . 1 O
O2 0.7245(2) 0.5010(2) 0.6994(2) 0.0193(3) Uani d . 1 O
O3 0.5465(3) 0.3925(2) 0.9622(2) 0.0297(4) Uani d . 1 O
O4 0.2724(3) 0.5204(2) 0.9794(2) 0.0204(3) Uani d . 1 O
O1W -0.0375(3) 0.7794(2) -0.0537(3) 0.0305(5) Uani d D 1 O
C1 0.0107(4) 0.5991(3) 0.3880(4) 0.0226(5) Uani d . 1 C
C2 0.5667(3) 0.5713(3) 0.5535(3) 0.0160(4) Uani d . 1 C
C3 0.3512(3) 0.5645(3) 0.5426(3) 0.0154(4) Uani d . 1 C
C4 0.2763(3) 0.5269(3) 0.6752(3) 0.0176(5) Uani d . 1 C
C5 0.3747(4) 0.4762(3) 0.8882(3) 0.0179(5) Uani d . 1 C
H1 -0.1272 0.6196 0.2892 0.027 Uiso calc R 1 H
H2 -0.0297 0.5394 0.6202 0.026 Uiso calc R 1 H
H3 -0.133(4) 0.839(4) -0.042(5) 0.046 Uiso d D 1 H
H4 -0.098(4) 0.688(3) -0.122(4) 0.046 Uiso d D 1 H

loop_
_atom_site_aniso_label
_atom_site_aniso_U_11
_atom_site_aniso_U_22
_atom_site_aniso_U_33
_atom_site_aniso_U_12
_atom_site_aniso_U_13
_atom_site_aniso_U_23
Mn1 0.01473(13) 0.01772(14) 0.01484(13) -0.00036(16) 0.00778(10) -0.00005(17)
N1 0.0140(9) 0.0256(10) 0.0175(9) 0.0000(8) 0.0071(8) 0.0016(8)
N2 0.0143(9) 0.0292(10) 0.0245(10) 0.0027(8) 0.0119(8) 0.0040(9)
O1 0.0155(8) 0.0320(9) 0.0245(8) 0.0004(7) 0.0115(7) 0.0065(7)
O2 0.0125(7) 0.0224(8) 0.0206(8) 0.0022(6) 0.0057(6) 0.0063(7)
O3 0.0310(9) 0.0408(10) 0.0200(9) 0.0167(8) 0.0142(8) 0.0043(8)
O4 0.0240(8) 0.0212(8) 0.0242(8) -0.0009(7) 0.0181(7) -0.0026(7)
O1W 0.0209(8) 0.0260(12) 0.0340(9) 0.0064(8) 0.0037(7) -0.0092(8)
C1 0.0141(10) 0.0291(13) 0.0239(12) 0.0027(10) 0.0081(9) 0.0052(10)
C2 0.0156(10) 0.0159(10) 0.0176(10) -0.0007(9) 0.0085(9) -0.0021(9)
C3 0.0133(10) 0.0164(10) 0.0158(10) 0.0013(9) 0.0060(8) -0.0002(9)
C4 0.0149(10) 0.0189(11) 0.0211(11) 0.0017(9) 0.0101(9) 0.0003(9)
C5 0.0201(10) 0.0165(11) 0.0191(10) -0.0015(9) 0.0108(9) -0.0022(9)

loop_
_atom_type_symbol
_atom_type_description
_atom_type_scat_dispersion_real
_atom_type_scat_dispersion_imag
_atom_type_scat_source
C C 0.0033 0.0016 'International Tables Vol C Tables 4.2.6.8 and 6.1.1.4'
H H 0.0000 0.0000 'International Tables Vol C Tables 4.2.6.8 and 6.1.1.4'
N N 0.0061 0.0033 'International Tables Vol C Tables 4.2.6.8 and 6.1.1.4'
O O 0.0106 0.0060 'International Tables Vol C Tables 4.2.6.8 and 6.1.1.4'
Mn Mn 0.3368 0.7283 'International Tables Vol C Tables 4.2.6.8 and 6.1.1.4'

loop_
_geom_angle_atom_site_label_1
_geom_angle_atom_site_label_2
_geom_angle_atom_site_label_3
_geom_angle_site_symmetry_1
_geom_angle_site_symmetry_3
_geom_angle
_geom_angle_publ_flag
O1 Mn1 N1 . . 73.76(7) yes
O1 Mn1 O2 . 2_656 95.83(7) yes
O2 Mn1 N1 2_656 . 88.03(7) yes
O3 Mn1 N1 2_656 . 165.64(7) yes
O3 Mn1 O1 2_656 . 94.61(7) yes
O3 Mn1 O2 2_656 2_656 84.76(7) yes
O3 Mn1 O4 2_656 1_554 89.90(7) yes
O3 Mn1 O1W 2_656 . 102.08(8) yes
O4 Mn1 N1 1_554 . 98.91(7) yes
O4 Mn1 O1 1_554 . 92.88(7) yes
O4 Mn1 O2 1_554 2_656 170.11(6) yes
O1W Mn1 N1 . . 90.29(8) yes
O1W Mn1 O1 . . 162.79(7) yes
O1W Mn1 O2 . 2_656 89.92(6) yes
O1W Mn1 O4 . 1_554 83.05(7) yes
Mn1 O1W H3 . . 127(2) no
Mn1 O1W H4 . . 116(2) no
N1 C1 N2 . . 111.3(2) no
N1 C1 H1 . . 124.4 no
N1 C3 C2 . . 116.03(19) no
N2 C1 H1 . . 124.4 no
N2 C4 C5 . . 119.4(2) no
O1 C2 O2 . . 123.5(2) no
O1 C2 C3 . . 116.72(19) no
O2 C2 C3 . . 119.75(19) no
O3 C5 O4 . . 124.7(2) no
O3 C5 C4 . . 119.4(2) no
O4 C5 C4 . . 115.8(2) no
C1 N1 Mn1 . . 138.91(16) no
C1 N1 C3 . . 105.7(2) no
C1 N2 C4 . . 108.3(2) no
C1 N2 H2 . . 125.9 no
C2 O1 Mn1 . . 119.05(14) no
C2 O2 Mn1 . 2_646 124.61(14) no
C3 N1 Mn1 . . 113.05(15) no
C3 C4 N2 . . 105.10(19) no
C3 C4 C5 . . 135.41(19) no
C4 N2 H2 . . 125.9 no
C4 C3 N1 . . 109.61(19) no
C4 C3 C2 . . 134.31(19) no
C5 O3 Mn1 . 2_646 132.91(16) no
C5 O4 Mn1 . 1_556 133.77(14) no
H3 O1W H4 . . 107(2) no

loop_
_geom_bond_atom_site_label_1
_geom_bond_atom_site_label_2
_geom_bond_site_symmetry_2
_geom_bond_distance
_geom_bond_publ_flag
Mn1 N1 . 2.228(2) yes
Mn1 O1 . 2.2125(18) yes
Mn1 O2 2_656 2.2197(16) yes
Mn1 O3 2_656 2.1246(18) yes
Mn1 O4 1_554 2.1700(16) yes
Mn1 O1W . 2.1399(18) yes
O1 C2 . 1.242(3) yes
O2 C2 . 1.273(3) yes
O3 C5 . 1.248(3) yes
O4 C5 . 1.256(3) yes
N1 C1 . 1.315(3) no
N1 C3 . 1.382(3) no
N2 C1 . 1.340(3) no
N2 C4 . 1.374(3) no
N2 H2 . 0.8600 no
O2 Mn1 2_646 2.2197(16) no
O3 Mn1 2_646 2.1246(18) no
O4 Mn1 1_556 2.1700(16) no
O1W H3 . 0.85(3) no
O1W H4 . 0.85(3) no
C1 H1 . 0.9300 no
C2 C3 . 1.485(3) no
C3 C4 . 1.370(3) no
C4 C5 . 1.493(3) no

loop_
_geom_hbond_atom_site_label_D
_geom_hbond_atom_site_label_H
_geom_hbond_atom_site_label_A
_geom_hbond_site_symmetry_A
_geom_hbond_distance_DH
_geom_hbond_distance_HA
_geom_hbond_distance_DA
_geom_hbond_angle_DHA
_geom_hbond_publ_flag
N2 H2 O1 1_455 0.86 2.59 3.101(3) 119 yes
N2 H2 O2 1_455 0.86 2.10 2.958(3) 173 yes
O1W H4 O2 1_454 0.85(3) 1.96(3) 2.808(2) 171(3) yes
O1W H3 O4 2_556 0.85(3) 1.87(3) 2.692(2) 162(3) yes

loop_
_geom_torsion_atom_site_label_1
_geom_torsion_atom_site_label_2
_geom_torsion_atom_site_label_3
_geom_torsion_atom_site_label_4
_geom_torsion_site_symmetry_1
_geom_torsion
_geom_torsion_publ_flag
Mn1 N1 C1 N2 . -158.03(19) no
Mn1 N1 C3 C2 . -13.2(2) no
Mn1 N1 C3 C4 . 164.48(15) no
Mn1 O1 C2 O2 . 175.53(16) no
Mn1 O1 C2 C3 . -4.5(3) no
Mn1 O2 C2 O1 2_646 -140.18(18) no
Mn1 O2 C2 C3 2_646 39.8(3) no
Mn1 O3 C5 O4 2_646 161.83(17) no
Mn1 O3 C5 C4 2_646 -16.9(3) no
Mn1 O4 C5 O3 1_556 86.1(3) no
Mn1 O4 C5 C4 1_556 -95.1(2) no
N1 Mn1 O1 C2 . -1.90(16) no
N1 C3 C4 N2 . 0.4(3) no
N1 C3 C4 C5 . -177.0(2) no
N2 C4 C5 O3 . 153.9(2) no
N2 C4 C5 O4 . -24.9(3) no
O1 Mn1 N1 C1 . 167.5(3) no
O1 Mn1 N1 C3 . 8.13(15) no
O1 C2 C3 N1 . 12.1(3) no
O1 C2 C3 C4 . -164.8(3) no
O2 Mn1 N1 C1 2_656 70.9(2) no
O2 Mn1 N1 C3 2_656 -88.53(16) no
O2 Mn1 O1 C2 2_656 84.34(18) no
O2 C2 C3 N1 . -167.9(2) no
O2 C2 C3 C4 . 15.2(4) no
O3 Mn1 N1 C1 2_656 130.7(3) no
O3 Mn1 N1 C3 2_656 -28.7(4) no
O3 Mn1 O1 C2 2_656 169.52(17) no
O4 Mn1 N1 C1 1_554 -102.0(3) no
O4 Mn1 N1 C3 1_554 98.55(16) no
O4 Mn1 O1 C2 1_554 -100.34(18) no
O1W Mn1 N1 C1 . -19.0(3) no
O1W Mn1 N1 C3 . -178.44(16) no
O1W Mn1 O1 C2 . -24.6(4) no
C1 N1 C3 C2 . -179.26(19) no
C1 N1 C3 C4 . -1.6(3) no
C1 N2 C4 C3 . 1.1(3) no
C1 N2 C4 C5 . 178.9(2) no
C2 C3 C4 N2 . 177.4(2) no
C2 C3 C4 C5 . 0.0(5) no
C3 N1 C1 N2 . 2.3(3) no
C3 C4 C5 O3 . -29.0(4) no
C3 C4 C5 O4 . 152.2(3) no
C4 N2 C1 N1 . -2.2(3) no
